data_2007007
loop_
_publ_author_name
' Drouin, Marc'
'Couturier, Michel'
'Deslongchamps, Pierre'

_publ_section_title
;
 Crystallographic Evidence of [1,5]Prototropic Shifts Occurring upon
 Transannular Diels--Alder Reaction of a 14-Membered Macrocycle leading
 to a 5\a-Steroid Skeleton
;
_journal_issue 2
_journal_name_full 'Acta Crystallographica Section C'
_journal_page_first 256
_journal_page_last 261
_journal_paper_doi 10.1107/S0108270197013310
_journal_volume 54
_journal_year 1998
_chemical_formula_structural 'C24 H30 O8'
_chemical_formula_sum 'C24 H30 O8'
_chemical_formula_weight 446.48
_chemical_name_systematic
;
rac-3,3-Bis(methoxycarbonyl)-18-oxo-5\a,9\b-androst-6-en-11,17-dione
;
_space_group_IT_number 19
_symmetry_cell_setting orthorhombic
_symmetry_space_group_name_Hall 'P 2ac 2ab'
_symmetry_space_group_name_H-M 'P 21 21 21'
_audit_creation_method SHELXL
_cell_angle_alpha 90.00
_cell_angle_beta 90.00
_cell_angle_gamma 90.00
_cell_formula_units_Z 4
_cell_length_a 8.0693(9)
_cell_length_b 10.9292(5)
_cell_length_c 24.951(2)
_cell_measurement_reflns_used 32
_cell_measurement_temperature 293(2)
_cell_measurement_theta_max 40
_cell_measurement_theta_min 30
_cell_volume 2200.5(3)
_computing_cell_refinement 'NRCCAD TRUANG'
_computing_data_collection 'NRCCAD DATCOL (Le Page, White & Gabe, 1986)'
_computing_data_reduction 'NRCVAX DATRD2  (Gabe, Le Page, Charland, Lee & White, 1989)'
_computing_molecular_graphics 'ORTEP in Xtal_GX (Johnson, 1995)'
_computing_publication_material 'SHELXL93 ACTA'
_computing_structure_refinement 'SHELXL93 (Sheldrick, 1993)'
_computing_structure_solution 'NRCVAX SOLVER'
_diffrn_ambient_temperature 293(2)
_diffrn_measurement_device 'Nonius CAD-4'
_diffrn_measurement_method \w/2\q
_diffrn_radiation_monochromator graphite
_diffrn_radiation_source 'fine-focus sealed tube'
_diffrn_radiation_type CuK\a
_diffrn_radiation_wavelength 1.54184
_diffrn_reflns_av_R_equivalents 0.0000
_diffrn_reflns_av_sigmaI/netI 0.0097
_diffrn_reflns_limit_h_max 9
_diffrn_reflns_limit_h_min -7
_diffrn_reflns_limit_k_max 13
_diffrn_reflns_limit_k_min 0
_diffrn_reflns_limit_l_max 30
_diffrn_reflns_limit_l_min 0
_diffrn_reflns_number 2894
_diffrn_reflns_theta_max 71.64
_diffrn_reflns_theta_min 3.54
_diffrn_standards_decay_% 0
_diffrn_standards_interval_count 100
_diffrn_standards_number 2
_exptl_absorpt_coefficient_mu 0.838
_exptl_absorpt_correction_type none
_exptl_crystal_colour colorless
_exptl_crystal_density_diffrn 1.348
_exptl_crystal_density_meas ?
_exptl_crystal_density_method none
_exptl_crystal_description prism
_exptl_crystal_F_000 952
_exptl_crystal_size_max .40
_exptl_crystal_size_mid .30
_exptl_crystal_size_min .20
_refine_diff_density_max .204
_refine_diff_density_min -.198
_refine_ls_abs_structure_details 'Flack (1983)'
_refine_ls_abs_structure_Flack 0.3(3)
_refine_ls_extinction_coef 0.0014(2)
_refine_ls_extinction_method SHELXL
_refine_ls_goodness_of_fit_all 1.253
_refine_ls_goodness_of_fit_obs 1.255
_refine_ls_hydrogen_treatment constr
_refine_ls_matrix_type full
_refine_ls_number_parameters 290
_refine_ls_number_reflns 2894
_refine_ls_number_restraints 0
_refine_ls_restrained_S_all 1.253
_refine_ls_restrained_S_obs 1.255
_refine_ls_R_factor_all 0.0489
_refine_ls_R_factor_obs .0487
_refine_ls_shift/esd_max 0.001
_refine_ls_shift/esd_mean 0.000
_refine_ls_structure_factor_coef Fsqd
_refine_ls_weighting_details 'w = 1/[\s^2^(Fo^2^)+(0.0376P)^2^+1.1699P] where P=(Fo^2^+2Fc^2^)/3'
_refine_ls_weighting_scheme calc
_refine_ls_wR_factor_all 0.1162
_refine_ls_wR_factor_obs .1161
_reflns_number_observed 2881
_reflns_number_total 2894
_reflns_observed_criterion >2sigma(I)
_cod_data_source_file fg1350.cif
_cod_data_source_block 3
_cod_depositor_comments
;
The following automatic conversions were performed:

'_exptl_crystal_density_meas' value 'not measured' was changed to '?'
- the value is perceived as not measured.

Automatic conversion script
Id: cif_fix_values 3008 2015-01-20 13:52:24Z robertas 

The following automatic conversions were performed:

'_refine_ls_weighting_scheme' value 'calc w =
1/[\s^2^(Fo^2^)+(0.0376P)^2^+1.1699P] where P=(Fo^2^+2Fc^2^)/3' was
changed to 'calc'. New tag '_refine_ls_weighting_details' was
created. The value of the new tag was set to 'w =
1/[\s^2^(Fo^2^)+(0.0376P)^2^+1.1699P] where P=(Fo^2^+2Fc^2^)/3'.

Automatic conversion script
Id: cif_fix_values 3143 2015-03-26 13:38:13Z robertas 
;
_cod_database_code 2007007

loop_
_symmetry_equiv_pos_as_xyz
'x, y, z'
'x+1/2, -y+1/2, -z'
'-x, y+1/2, -z+1/2'
'-x+1/2, -y, z+1/2'

loop_
_atom_site_aniso_label
_atom_site_aniso_U_11
_atom_site_aniso_U_22
_atom_site_aniso_U_33
_atom_site_aniso_U_12
_atom_site_aniso_U_13
_atom_site_aniso_U_23
C1 .048(2) .0303(13) .0358(13) -.0014(15) -.0018(14) -.0059(11)
C2 .049(2) .0355(14) .0363(14) -.002(2) -.0019(15) -.0014(12)
C3 .037(2) .042(2) .0337(13) .0035(15) -.0003(13) -.0026(12)
C4 .050(2) .039(2) .0372(14) .007(2) -.0042(15) -.0107(12)
C5 .040(2) .0346(14) .0397(14) .0033(15) -.0022(14) -.0076(12)
C6 .043(2) .0336(14) .049(2) -.001(2) .004(2) -.0114(13)
C7 .045(2) .0305(14) .053(2) .002(2) .005(2) -.0007(13)
C8 .032(2) .0331(14) .048(2) .0052(14) .0004(14) .0010(13)
C9 .034(2) .0332(14) .0355(13) -.0002(14) -.0055(12) -.0034(11)
C10 .035(2) .0345(14) .0340(13) .0020(14) -.0011(13) -.0048(12)
C11 .037(2) .0303(13) .0437(15) .0029(14) -.0026(14) -.0016(12)
C12 .041(2) .051(2) .050(2) .010(2) .007(2) .006(2)
C13 .036(2) .039(2) .0436(15) -.0037(15) -.0012(14) .0032(13)
C14 .035(2) .0358(15) .046(2) -.0021(14) -.0070(14) -.0004(12)
C15 .063(2) .036(2) .059(2) -.001(2) -.005(2) .0075(15)
C16 .058(2) .047(2) .053(2) -.010(2) -.006(2) .012(2)
C17 .043(2) .051(2) .048(2) -.010(2) -.001(2) .0058(15)
C18 .041(2) .047(2) .044(2) -.003(2) -.0022(15) .0005(14)
C19 .039(2) .052(2) .0354(14) .003(2) -.0025(14) -.0003(14)
C20 .056(2) .068(2) .047(2) -.003(2) .008(2) .012(2)
C21 .047(2) .041(2) .0337(14) .000(2) .0018(14) .0050(13)
C22 .045(2) .071(3) .088(3) -.007(2) -.019(2) .008(2)
C23 .047(2) .042(2) .0417(15) -.007(2) .004(2) .0034(14)
C24 .053(2) .073(3) .079(3) -.016(2) -.016(2) .006(2)
O1 .0422(14) .0551(14) .0515(12) .0105(12) -.0032(11) .0010(11)
O2 .058(2) .082(2) .079(2) -.001(2) .023(2) .022(2)
O3 .069(2) .083(2) .063(2) .031(2) .025(2) .0114(14)
O4 .057(2) .0511(13) .0475(11) .0046(13) .0160(12) .0101(10)
O5 .054(2) .074(2) .0554(13) .019(2) .0033(13) -.0103(13)
O6 .0460(14) .0530(13) .0623(14) -.0004(13) -.0109(12) -.0047(12)
O7 .065(2) .063(2) .084(2) -.006(2) .010(2) -.029(2)
O8 .0425(13) .0520(13) .0634(14) -.0026(13) -.0096(12) -.0020(12)

loop_
_atom_site_label
_atom_site_fract_x
_atom_site_fract_y
_atom_site_fract_z
_atom_site_U_iso_or_equiv
_atom_site_thermal_displace_type
_atom_site_calc_flag
_atom_site_refinement_flags
_atom_site_occupancy
_atom_site_disorder_group
_atom_site_type_symbol
C1 .9800(5) .3242(3) .02113(11) .0380(7) Uani d . 1 . C
H1A .9268 .2774 -.0071 .046 Uiso calc . 1 . H
H1B 1.0988 .3137 .0175 .046 Uiso calc . 1 . H
C2 .9250(5) .2741(3) .07573(11) .0402(7) Uani d . 1 . C
H2A .9650 .1909 .0796 .048 Uiso calc . 1 . H
H2B .8049 .2718 .0769 .048 Uiso calc . 1 . H
C3 .9894(4) .3516(3) .12326(11) .0375(7) Uani d . 1 . C
C4 .9545(5) .4885(3) .11479(12) .0420(7) Uani d . 1 . C
H4A .8361 .5029 .1172 .050 Uiso calc . 1 . H
H4B 1.0081 .5351 .1430 .050 Uiso calc . 1 . H
C5 1.0172(4) .5331(3) .06025(11) .0382(7) Uani d . 1 . C
H5 1.1364 .5160 .0590 .046 Uiso calc . 1 . H
C6 .9968(5) .6685(3) .05218(12) .0419(7) Uani d . 1 . C
H6 1.0055 .7195 .0819 .050 Uiso calc . 1 . H
C7 .9672(5) .7189(3) .00510(13) .0431(8) Uani d . 1 . C
H7 .9563 .8035 .0039 .052 Uiso calc . 1 . H
C8 .9498(4) .6500(3) -.04657(12) .0376(7) Uani d . 1 . C
H8 .8329 .6522 -.0572 .045 Uiso calc . 1 . H
C9 1.0015(4) .5126(3) -.03939(11) .0343(7) Uani d . 1 . C
H9 .9458 .4667 -.0679 .041 Uiso calc . 1 . H
C10 .9368(4) .4602(3) .01416(11) .0345(6) Uani d . 1 . C
C11 1.1878(4) .5029(3) -.05041(12) .0369(7) Uani d . 1 . C
C12 1.2393(4) .5336(3) -.10768(13) .0475(8) Uani d . 1 . C
H12A 1.2479 .4589 -.1285 .057 Uiso calc . 1 . H
H12B 1.3472 .5727 -.1074 .057 Uiso calc . 1 . H
C13 1.1126(4) .6190(3) -.13368(12) .0397(7) Uani d . 1 . C
C14 1.0517(4) .7098(3) -.09122(12) .0390(7) Uani d . 1 . C
H14 1.1519 .7408 -.0737 .047 Uiso calc . 1 . H
C15 .9793(5) .8196(3) -.12242(14) .0526(9) Uani d . 1 . C
H15A .8630 .8068 -.1305 .063 Uiso calc . 1 . H
H15B .9911 .8947 -.1021 .063 Uiso calc . 1 . H
C16 1.0828(5) .8241(3) -.17397(14) .0526(9) Uani d . 1 . C
H16A 1.0110 .8287 -.2051 .063 Uiso calc . 1 . H
H16B 1.1546 .8953 -.1738 .063 Uiso calc . 1 . H
C17 1.1846(5) .7081(3) -.17551(13) .0473(8) Uani d . 1 . C
C18 .7461(4) .4746(3) .01335(13) .0439(8) Uani d . 1 . C
H18A .7182 .5594 .0090 .066 Uiso calc . 1 . H
H18B .7007 .4450 .0465 .066 Uiso calc . 1 . H
H18C .7010 .4284 -.0159 .066 Uiso calc . 1 . H
C19 .9001(4) .3100(3) .17440(12) .0420(7) Uani d . 1 . C
C20 .8782(5) .1529(4) .23901(13) .0569(10) Uani d . 1 . C
H20A .9248 .0741 .2467 .085 Uiso calc . 1 . H
H20B .7606 .1451 .2342 .085 Uiso calc . 1 . H
H20C .9001 .2076 .2683 .085 Uiso calc . 1 . H
C21 1.1758(5) .3252(3) .13070(12) .0407(7) Uani d . 1 . C
C22 1.4118(5) .3709(4) .1812(2) .0681(12) Uani d . 1 . C
H22A 1.4492 .4255 .2088 .102 Uiso calc . 1 . H
H22B 1.4780 .3823 .1496 .102 Uiso calc . 1 . H
H22C 1.4222 .2879 .1933 .102 Uiso calc . 1 . H
C23 .9805(5) .5440(3) -.16320(12) .0436(8) Uani d . 1 . C
C24 .6972(6) .5211(4) -.1827(2) .0685(11) Uani d . 1 . C
H24A .5937 .5628 -.1777 .103 Uiso calc . 1 . H
H24B .6923 .4421 -.1660 .103 Uiso calc . 1 . H
H24C .7179 .5112 -.2204 .103 Uiso calc . 1 . H
O1 1.2919(3) .4751(2) -.01793(9) .0496(6) Uani d . 1 . O
O2 1.3062(4) .6894(3) -.20197(12) .0729(9) Uani d . 1 . O
O3 .7941(4) .3666(3) .19656(11) .0715(9) Uani d . 1 . O
O4 .9517(3) .2010(2) .19067(9) .0520(6) Uani d . 1 . O
O5 1.2529(3) .2505(3) .10660(10) .0609(7) Uani d . 1 . O
O6 1.2391(3) .3966(2) .16876(10) .0538(6) Uani d . 1 . O
O7 1.0106(4) .4539(3) -.18850(11) .0706(8) Uani d . 1 . O
O8 .8301(3) .5923(2) -.15883(10) .0526(6) Uani d . 1 . O

loop_
_atom_type_symbol
_atom_type_description
_atom_type_scat_dispersion_real
_atom_type_scat_dispersion_imag
_atom_type_scat_source
C C .0181 .0091 'International Tables Vol C Tables 4.2.6.8 and 6.1.1.4'
H H .0000 .0000 'International Tables Vol C Tables 4.2.6.8 and 6.1.1.4'
O O .0492 .0322 'International Tables Vol C Tables 4.2.6.8 and 6.1.1.4'

loop_
_geom_angle_atom_site_label_1
_geom_angle_atom_site_label_2
_geom_angle_atom_site_label_3
_geom_angle
_geom_angle_publ_flag
C2 C1 C10 112.4(2) no
C2 C1 H1A 109.1 no
C10 C1 H1A 109.1 no
C2 C1 H1B 109.1 no
C10 C1 H1B 109.1 no
H1A C1 H1B 107.9 no
C1 C2 C3 112.8(3) no
C1 C2 H2A 109.0 no
C3 C2 H2A 109.0 no
C1 C2 H2B 109.0 no
C3 C2 H2B 109.0 no
H2A C2 H2B 107.8 no
C19 C3 C4 108.5(3) no
C19 C3 C21 107.6(2) no
C4 C3 C21 112.2(3) no
C19 C3 C2 108.5(3) no
C4 C3 C2 111.5(2) no
C21 C3 C2 108.5(3) no
C5 C4 C3 111.8(3) no
C5 C4 H4A 109.3 no
C3 C4 H4A 109.3 no
C5 C4 H4B 109.3 no
C3 C4 H4B 109.3 no
H4A C4 H4B 107.9 no
C6 C5 C4 113.3(2) no
C6 C5 C10 111.3(3) no
C4 C5 C10 111.0(3) no
C6 C5 H5 106.9 no
C4 C5 H5 106.9 no
C10 C5 H5 106.9 no
C7 C6 C5 123.4(3) no
C7 C6 H6 118.3 no
C5 C6 H6 118.3 no
C6 C7 C8 125.0(3) no
C6 C7 H7 117.5 no
C8 C7 H7 117.5 no
C7 C8 C14 111.2(3) no
C7 C8 C9 110.9(2) no
C14 C8 C9 110.4(3) no
C7 C8 H8 108.1 no
C14 C8 H8 108.1 no
C9 C8 H8 108.1 no
C11 C9 C10 117.5(3) no
C11 C9 C8 107.8(3) no
C10 C9 C8 111.3(2) no
C11 C9 H9 106.5 no
C10 C9 H9 106.5 no
C8 C9 H9 106.5 no
C1 C10 C5 108.7(2) no
C1 C10 C9 112.3(2) no
C5 C10 C9 108.1(2) no
C1 C10 C18 109.0(3) no
C5 C10 C18 112.0(3) no
C9 C10 C18 106.7(3) no
O1 C11 C12 119.7(3) no
O1 C11 C9 125.5(3) no
C12 C11 C9 114.9(3) no
C11 C12 C13 110.5(3) no
C11 C12 H12A 109.6 no
C13 C12 H12A 109.6 no
C11 C12 H12B 109.6 no
C13 C12 H12B 109.6 no
H12A C12 H12B 108.1 no
C12 C13 C14 108.4(3) no
C12 C13 C23 110.1(3) no
C14 C13 C23 117.1(3) no
C12 C13 C17 114.9(3) no
C14 C13 C17 100.4(3) no
C23 C13 C17 105.9(2) no
C8 C14 C13 113.5(2) no
C8 C14 C15 119.7(3) no
C13 C14 C15 106.0(3) no
C8 C14 H14 105.5 no
C13 C14 H14 105.5 no
C15 C14 H14 105.5 no
C16 C15 C14 104.0(3) no
C16 C15 H15A 111.0 no
C14 C15 H15A 111.0 no
C16 C15 H15B 111.0 no
C14 C15 H15B 111.0 no
H15A C15 H15B 109.0 no
C17 C16 C15 106.8(3) no
C17 C16 H16A 110.4 no
C15 C16 H16A 110.4 no
C17 C16 H16B 110.4 no
C15 C16 H16B 110.4 no
H16A C16 H16B 108.6 no
O2 C17 C16 126.9(3) no
O2 C17 C13 125.0(3) no
C16 C17 C13 107.9(3) no
C10 C18 H18A 109.5 no
C10 C18 H18B 109.5 no
H18A C18 H18B 109.5 no
C10 C18 H18C 109.5 no
H18A C18 H18C 109.5 no
H18B C18 H18C 109.5 no
O3 C19 O4 123.4(3) no
O3 C19 C3 124.7(3) no
O4 C19 C3 111.9(3) no
O4 C20 H20A 109.5 no
O4 C20 H20B 109.5 no
H20A C20 H20B 109.5 no
O4 C20 H20C 109.5 no
H20A C20 H20C 109.5 no
H20B C20 H20C 109.5 no
O5 C21 O6 124.2(4) no
O5 C21 C3 125.3(3) no
O6 C21 C3 110.5(3) no
O6 C22 H22A 109.5 no
O6 C22 H22B 109.5 no
H22A C22 H22B 109.5 no
O6 C22 H22C 109.5 no
H22A C22 H22C 109.5 no
H22B C22 H22C 109.5 no
O7 C23 O8 123.8(3) no
O7 C23 C13 123.6(4) no
O8 C23 C13 112.6(3) no
O8 C24 H24A 109.5 no
O8 C24 H24B 109.5 no
H24A C24 H24B 109.5 no
O8 C24 H24C 109.5 no
H24A C24 H24C 109.5 no
H24B C24 H24C 109.5 no
C19 O4 C20 117.0(3) no
C21 O6 C22 114.0(3) no
C23 O8 C24 115.3(3) no

loop_
_geom_bond_atom_site_label_1
_geom_bond_atom_site_label_2
_geom_bond_site_symmetry_2
_geom_bond_distance
_geom_bond_publ_flag
C1 C2 . 1.534(4) no
C1 C10 . 1.536(4) no
C1 H1A . .970 no
C1 H1B . .970 no
C2 C3 . 1.547(4) no
C2 H2A . .970 no
C2 H2B . .970 no
C3 C19 . 1.534(4) no
C3 C4 . 1.537(4) no
C3 C21 . 1.543(5) no
C4 C5 . 1.531(4) no
C4 H4A . .970 no
C4 H4B . .970 no
C5 C6 . 1.503(4) no
C5 C10 . 1.542(4) no
C5 H5 . .980 no
C6 C7 . 1.319(4) no
C6 H6 . .930 no
C7 C8 . 1.500(4) no
C7 H7 . .930 no
C8 C14 . 1.531(4) no
C8 C9 . 1.569(4) no
C8 H8 . .980 no
C9 C11 . 1.532(5) no
C9 C10 . 1.544(4) no
C9 H9 . .980 no
C10 C18 . 1.547(5) no
C11 O1 . 1.206(4) no
C11 C12 . 1.526(4) no
C12 C13 . 1.529(5) no
C12 H12A . .970 no
C12 H12B . .970 no
C13 C14 . 1.532(4) no
C13 C23 . 1.532(5) no
C13 C17 . 1.541(4) no
C14 C15 . 1.545(4) no
C14 H14 . .980 no
C15 C16 . 1.534(5) no
C15 H15A . .970 no
C15 H15B . .970 no
C16 C17 . 1.512(5) no
C16 H16A . .970 no
C16 H16B . .970 no
C17 O2 . 1.200(5) no
C18 H18A . .960 no
C18 H18B . .960 no
C18 H18C . .960 no
C19 O3 . 1.192(4) no
C19 O4 . 1.325(4) no
C20 O4 . 1.443(4) no
C20 H20A . .960 no
C20 H20B . .960 no
C20 H20C . .960 no
C21 O5 . 1.190(4) no
C21 O6 . 1.331(4) no
C22 O6 . 1.455(5) no
C22 H22A . .960 no
C22 H22B . .960 no
C22 H22C . .960 no
C23 O7 . 1.195(4) no
C23 O8 . 1.328(4) no
C24 O8 . 1.453(5) no
C24 H24A . .960 no
C24 H24B . .960 no
C24 H24C . .960 no

loop_
_geom_torsion_atom_site_label_1
_geom_torsion_atom_site_label_2
_geom_torsion_atom_site_label_3
_geom_torsion_atom_site_label_4
_geom_torsion
_geom_torsion_publ_flag
C10 C1 C2 C3 -52.9(4) no
C1 C2 C3 C19 168.7(3) no
C1 C2 C3 C4 49.3(4) no
C1 C2 C3 C21 -74.6(3) no
C19 C3 C4 C5 -171.4(3) no
C21 C3 C4 C5 69.9(3) no
C2 C3 C4 C5 -52.0(4) no
C3 C4 C5 C6 -175.7(3) no
C3 C4 C5 C10 58.2(4) no
C4 C5 C6 C7 -147.4(3) no
C10 C5 C6 C7 -21.4(5) no
C5 C6 C7 C8 0.0(6) no
C6 C7 C8 C14 -133.1(4) no
C6 C7 C8 C9 -9.8(5) no
C7 C8 C9 C11 -89.2(3) no
C14 C8 C9 C11 34.5(3) no
C7 C8 C9 C10 41.0(4) no
C14 C8 C9 C10 164.8(3) no
C2 C1 C10 C5 57.0(4) no
C2 C1 C10 C9 176.5(3) no
C2 C1 C10 C18 -65.4(3) no
C6 C5 C10 C1 173.2(3) no
C4 C5 C10 C1 -59.5(3) no
C6 C5 C10 C9 51.0(3) no
C4 C5 C10 C9 178.3(3) no
C6 C5 C10 C18 -66.3(4) no
C4 C5 C10 C18 61.0(3) no
C11 C9 C10 C1 -57.2(4) no
C8 C9 C10 C1 177.8(3) no
C11 C9 C10 C5 62.7(3) no
C8 C9 C10 C5 -62.4(3) no
C11 C9 C10 C18 -176.6(3) no
C8 C9 C10 C18 58.4(3) no
C10 C9 C11 O1 -11.9(5) no
C8 C9 C11 O1 114.8(3) no
C10 C9 C11 C12 168.9(2) no
C8 C9 C11 C12 -64.3(3) no
O1 C11 C12 C13 -154.0(3) no
C9 C11 C12 C13 25.2(4) no
C11 C12 C13 C14 37.7(4) no
C11 C12 C13 C23 -91.5(3) no
C11 C12 C13 C17 149.1(3) no
C7 C8 C14 C13 150.6(3) no
C9 C8 C14 C13 27.1(4) no
C7 C8 C14 C15 -82.9(4) no
C9 C8 C14 C15 153.5(3) no
C12 C13 C14 C8 -67.3(3) no
C23 C13 C14 C8 57.9(4) no
C17 C13 C14 C8 172.0(3) no
C12 C13 C14 C15 159.4(3) no
C23 C13 C14 C15 -75.4(3) no
C17 C13 C14 C15 38.6(3) no
C8 C14 C15 C16 -160.9(3) no
C13 C14 C15 C16 -30.9(3) no
C14 C15 C16 C17 10.0(4) no
C15 C16 C17 O2 -161.7(4) no
C15 C16 C17 C13 14.2(4) no
C12 C13 C17 O2 27.6(5) no
C14 C13 C17 O2 143.7(4) no
C23 C13 C17 O2 -94.0(4) no
C12 C13 C17 C16 -148.4(3) no
C14 C13 C17 C16 -32.4(3) no
C23 C13 C17 C16 89.9(3) no
C4 C3 C19 O3 15.0(5) no
C21 C3 C19 O3 136.6(4) no
C2 C3 C19 O3 -106.2(4) no
C4 C3 C19 O4 -166.7(3) no
C21 C3 C19 O4 -45.1(4) no
C2 C3 C19 O4 72.1(3) no
C19 C3 C21 O5 111.7(4) no
C4 C3 C21 O5 -129.1(3) no
C2 C3 C21 O5 -5.5(4) no
C19 C3 C21 O6 -67.2(3) no
C4 C3 C21 O6 52.0(3) no
C2 C3 C21 O6 175.5(2) no
C12 C13 C23 O7 -39.4(4) no
C14 C13 C23 O7 -163.8(3) no
C17 C13 C23 O7 85.3(4) no
C12 C13 C23 O8 142.4(3) no
C14 C13 C23 O8 18.0(4) no
C17 C13 C23 O8 -92.9(3) no
O3 C19 O4 C20 -2.6(5) no
C3 C19 O4 C20 179.1(3) no
O5 C21 O6 C22 -3.5(5) no
C3 C21 O6 C22 175.5(3) no
O7 C23 O8 C24 6.0(5) no
C13 C23 O8 C24 -175.8(3) no

loop_
_cod_related_entry_id
_cod_related_entry_database
_cod_related_entry_code
1 ChemSpider 9309200
